data_4343489
loop_
_publ_author_name
'Barnett, Brandon R.'
'Labios, Liezel A.'
'Moore, Curtis E.'
'England, Jason'
'Rheingold, Arnold L.'
'Wieghardt, Karl'
'Figueroa, Joshua S.'

_publ_section_title
;
 Solution Dynamics of Redox Noninnocent Nitrosoarene Ligands: Mapping the
 Electronic Criteria for the Formation of Persistent Metal-Coordinated
 Nitroxide Radicals.
;
_journal_issue 14
_journal_name_full 'Inorganic chemistry'
_journal_page_first 7110
_journal_page_last 7121
_journal_paper_doi 10.1021/acs.inorgchem.5b01252
_journal_volume 54
_journal_year 2015
_chemical_formula_moiety 'C76 H84 N4 O4 Pd'
_chemical_formula_sum 'C76 H84 N4 O4 Pd'
_chemical_formula_weight 1223.87
_chemical_name_common Pd(k1-N-p-COHC6H4NO)2(CNArDipp2)2
_space_group_crystal_system monoclinic
_space_group_IT_number 14
_space_group_name_Hall '-P 2yn'
_space_group_name_H-M_alt 'P 1 21/n 1'
_symmetry_space_group_name_Hall '-P 2yn'
_symmetry_space_group_name_H-M 'P 1 21/n 1'
_atom_sites_solution_hydrogens geom
_audit_creation_date 2015-04-08
_audit_creation_method
;
Olex2 1.2-beta
(compiled 2015.01.26 svn.r3150 for OlexSys, GUI svn.r4998)
;
_cell_angle_alpha 90
_cell_angle_beta 113.702(2)
_cell_angle_gamma 90
_cell_formula_units_Z 2
_cell_length_a 14.3005(9)
_cell_length_b 17.1080(11)
_cell_length_c 16.6238(11)
_cell_measurement_reflns_used 8530
_cell_measurement_temperature 100(2)
_cell_measurement_theta_max 25.29
_cell_measurement_theta_min 2.73
_cell_volume 3724.0(4)
_computing_cell_refinement 'SAINT v8.34A (Bruker, 2013)'
_computing_data_collection 'APEX2 v2013.6-2 (Bruker, 2013)'
_computing_data_reduction 'SAINT v8.34A (Bruker, 2013)'
_computing_molecular_graphics 'Olex2 (Dolomanov et al., 2009)'
_computing_publication_material 'Olex2 (Dolomanov et al., 2009)'
_computing_structure_refinement 'ShelXL (Sheldrick, 2008)'
_computing_structure_solution 'ShelXT (Sheldrick, 2008)'
_diffrn_ambient_temperature 100.0
_diffrn_detector 'Bruker APEX-II CCD'
_diffrn_detector_area_resol_mean 7.9
_diffrn_detector_type 'CCD Area Detector'
_diffrn_measured_fraction_theta_full 0.981
_diffrn_measured_fraction_theta_max 0.978
_diffrn_measurement_device 'Kappa Four-Circle Diffractometer'
_diffrn_measurement_device_type 'Bruker APEX II CCD'
_diffrn_measurement_method '\w and \f scans'
_diffrn_radiation_monochromator 'Double Bounce Multilayer Mirrors'
_diffrn_radiation_probe x-ray
_diffrn_radiation_type MoK\a
_diffrn_radiation_wavelength 0.71073
_diffrn_reflns_av_R_equivalents 0.0475
_diffrn_reflns_av_unetI/netI 0.0552
_diffrn_reflns_laue_measured_fraction_full 0.981
_diffrn_reflns_laue_measured_fraction_max 0.978
_diffrn_reflns_limit_h_max 17
_diffrn_reflns_limit_h_min -16
_diffrn_reflns_limit_k_max 20
_diffrn_reflns_limit_k_min -20
_diffrn_reflns_limit_l_max 20
_diffrn_reflns_limit_l_min -18
_diffrn_reflns_number 21167
_diffrn_reflns_point_group_measured_fraction_full 0.981
_diffrn_reflns_point_group_measured_fraction_max 0.978
_diffrn_reflns_theta_full 25.000
_diffrn_reflns_theta_max 25.375
_diffrn_reflns_theta_min 2.381
_diffrn_source 'fine-focus sealed tube'
_diffrn_source_type 'Bruker TXS'
_diffrn_standards_number 0
_exptl_absorpt_coefficient_mu 0.295
_exptl_absorpt_correction_T_max 0.9711
_exptl_absorpt_correction_T_min 0.9406
_exptl_absorpt_correction_type multi-scan
_exptl_absorpt_process_details SADABS
_exptl_crystal_colour purple
_exptl_crystal_density_diffrn 1.091
_exptl_crystal_density_meas ?
_exptl_crystal_description block
_exptl_crystal_F_000 1292
_exptl_crystal_size_max 0.21
_exptl_crystal_size_mid 0.11
_exptl_crystal_size_min 0.1
_platon_squeeze_details
;
SQUEEZE/PLATON located two sizeable solvent-accessible voids in the unit cell, 
however each is estimated to contain only 28 electrons. As removing this electon
density from the unit cell did not result in a change in the final R1 value upon
further refinement, these voids are assumed to be either empty or contain 
solvent molecules at low occupancy.
;
_refine_diff_density_max 1.099
_refine_diff_density_min -1.162
_refine_diff_density_rms 0.089
_refine_ls_extinction_method none
_refine_ls_goodness_of_fit_ref 1.051
_refine_ls_hydrogen_treatment constr
_refine_ls_matrix_type full
_refine_ls_number_parameters 393
_refine_ls_number_reflns 6685
_refine_ls_number_restraints 0
_refine_ls_restrained_S_all 1.051
_refine_ls_R_factor_all 0.0822
_refine_ls_R_factor_gt 0.0559
_refine_ls_shift/su_max 0.000
_refine_ls_shift/su_mean 0.000
_refine_ls_structure_factor_coef Fsqd
_refine_ls_weighting_details 'w=1/[\s^2^(Fo^2^)+(0.1021P)^2^+0.8457P] where P=(Fo^2^+2Fc^2^)/3'
_refine_ls_weighting_scheme calc
_refine_ls_wR_factor_gt 0.1523
_refine_ls_wR_factor_ref 0.1662
_reflns_Friedel_coverage 0.000
_reflns_number_gt 4791
_reflns_number_total 6685
_reflns_threshold_expression 'I > 2\s(I)'
_cod_data_source_file ic5b01252_si_002.cif
_cod_data_source_block jfig668
_cod_depositor_comments
;
The following automatic conversions were performed:

'_diffrn_radiation_probe' value 'X-ray' changed to 'x-ray' according
to
/usr/data/users/saulius/crontab/automatic-downloads/rss-feeds/ACS/lib/dictionaries/cif_core.dic
dictionary named 'cif_core.dic' version 2.4.2 from 2011-04-26.

'_exptl_crystal_density_meas' value 'not measured' was changed to '?'
- the value is perceived as not measured.

Automatic conversion script
Id: cif_fix_values 3271 2015-04-21 07:52:19Z andrius 

 Adding full bibliography for 4343481--4343500.cif.
;
_cod_database_code 4343489
_shelxl_version_number 2014/6
_shelx_space_group_comment
;
The symmetry employed for this shelxl refinement is uniquely defined
by the following loop, which should always be used as a source of
symmetry information in preference to the above space-group names.
They are only intended as comments.
;
_olex2_refinement_description
;
1. Fixed Uiso
 At 1.2 times of:
  All C(H) groups
 At 1.5 times of:
  All C(H,H,H) groups
2. Uiso/Uaniso restraints and constraints
Uanis(C38) = Uanis(O2) = Uanis(O2B) = Uanis(C38B)
3. Others
 Fixed Sof: C38(0.65) H38(0.65) O2(0.65) O2B(0.35) C38B(0.35) H38B(0.35)
4.a Ternary CH refined with riding coordinates:
 C20(H20), C23(H23), C26(H26), C29(H29)
4.b Aromatic/amide H refined with riding coordinates:
 C4(H4), C5(H5), C6(H6), C10(H10), C11(H11), C12(H12), C16(H16), C17(H17),
 C18(H18), C33(H33), C34(H34), C36(H36), C37(H37), C38(H38), C38B(H38B)
4.c Idealised Me refined as rotating group:
 C21(H21A,H21B,H21C), C22(H22A,H22B,H22C), C24(H24A,H24B,H24C), C25(H25A,H25B,
 H25C), C27(H27A,H27B,H27C), C28(H28A,H28B,H28C), C30(H30A,H30B,H30C), C31(H31A,
 H31B,H31C)
;
_platon_squeeze_void_probe_radius 1.20
_olex2_submission_special_instructions 'No special instructions were received'

loop_
_space_group_symop_operation_xyz
'x, y, z'
'-x+1/2, y+1/2, -z+1/2'
'-x, -y, -z'
'x-1/2, -y-1/2, z-1/2'

loop_
_atom_site_label
_atom_site_type_symbol
_atom_site_fract_x
_atom_site_fract_y
_atom_site_fract_z
_atom_site_U_iso_or_equiv
_atom_site_adp_type
_atom_site_occupancy
_atom_site_site_symmetry_order
_atom_site_calc_flag
_atom_site_refinement_flags_posn
_atom_site_refinement_flags_adp
_atom_site_refinement_flags_occupancy
_atom_site_disorder_assembly
_atom_site_disorder_group
C1 C 0.6085(3) 0.4182(2) 0.5508(2) 0.0280(8) Uani 1 1 d . . . . .
C2 C 0.7502(3) 0.3181(2) 0.6228(2) 0.0268(8) Uani 1 1 d . . . . .
C3 C 0.7307(3) 0.2524(2) 0.6640(2) 0.0285(8) Uani 1 1 d . . . . .
C4 C 0.8110(3) 0.2008(2) 0.7030(2) 0.0309(8) Uani 1 1 d . . . . .
H4 H 0.8007 0.1552 0.7311 0.037 Uiso 1 1 calc R . . . .
C5 C 0.9059(3) 0.2143(2) 0.7018(3) 0.0337(9) Uani 1 1 d . . . . .
H5 H 0.9600 0.1784 0.7299 0.040 Uiso 1 1 calc R . . . .
C6 C 0.9227(3) 0.2791(2) 0.6603(2) 0.0312(8) Uani 1 1 d . . . . .
H6 H 0.9882 0.2875 0.6599 0.037 Uiso 1 1 calc R . . . .
C7 C 0.8442(3) 0.3329(2) 0.6188(2) 0.0277(8) Uani 1 1 d . . . . .
C8 C 0.8603(3) 0.4037(2) 0.5738(2) 0.0277(8) Uani 1 1 d . . . . .
C9 C 0.8927(3) 0.4731(2) 0.6208(3) 0.0328(8) Uani 1 1 d . . . . .
C10 C 0.9073(3) 0.5383(2) 0.5770(3) 0.0397(10) Uani 1 1 d . . . . .
H10 H 0.9303 0.5858 0.6084 0.048 Uiso 1 1 calc R . . . .
C11 C 0.8891(3) 0.5355(3) 0.4891(3) 0.0407(10) Uani 1 1 d . . . . .
H11 H 0.8997 0.5804 0.4602 0.049 Uiso 1 1 calc R . . . .
C12 C 0.8556(3) 0.4671(3) 0.4440(3) 0.0388(9) Uani 1 1 d . . . . .
H12 H 0.8420 0.4656 0.3832 0.047 Uiso 1 1 calc R . . . .
C13 C 0.8409(3) 0.4002(2) 0.4840(2) 0.0308(8) Uani 1 1 d . . . . .
C14 C 0.6268(3) 0.2373(2) 0.6631(3) 0.0319(8) Uani 1 1 d . . . . .
C15 C 0.6079(3) 0.2570(2) 0.7377(3) 0.0356(9) Uani 1 1 d . . . . .
C16 C 0.5112(3) 0.2400(3) 0.7351(3) 0.0457(11) Uani 1 1 d . . . . .
H16 H 0.4953 0.2535 0.7836 0.055 Uiso 1 1 calc R . . . .
C17 C 0.4385(3) 0.2038(3) 0.6628(3) 0.0548(13) Uani 1 1 d . . . . .
H17 H 0.3735 0.1921 0.6626 0.066 Uiso 1 1 calc R . . . .
C18 C 0.4585(3) 0.1843(3) 0.5909(3) 0.0517(12) Uani 1 1 d . . . . .
H18 H 0.4076 0.1587 0.5423 0.062 Uiso 1 1 calc R . . . .
C19 C 0.5523(3) 0.2018(2) 0.5888(3) 0.0404(10) Uani 1 1 d . . . . .
C20 C 0.5741(3) 0.1797(3) 0.5090(3) 0.0534(12) Uani 1 1 d . . . . .
H20 H 0.6337 0.2123 0.5125 0.064 Uiso 1 1 calc R . . . .
C21 C 0.6090(7) 0.0950(4) 0.5146(5) 0.103(2) Uani 1 1 d . . . . .
H21A H 0.6652 0.0858 0.5718 0.155 Uiso 1 1 calc GR . . . .
H21B H 0.6322 0.0844 0.4677 0.155 Uiso 1 1 calc GR . . . .
H21C H 0.5518 0.0602 0.5080 0.155 Uiso 1 1 calc GR . . . .
C22 C 0.4892(5) 0.1985(4) 0.4220(3) 0.092(2) Uani 1 1 d . . . . .
H22A H 0.4303 0.1649 0.4130 0.139 Uiso 1 1 calc GR . . . .
H22B H 0.5125 0.1895 0.3748 0.139 Uiso 1 1 calc GR . . . .
H22C H 0.4694 0.2534 0.4214 0.139 Uiso 1 1 calc GR . . . .
C23 C 0.6884(3) 0.2937(2) 0.8167(3) 0.0400(10) Uani 1 1 d . . . . .
H23 H 0.7555 0.2854 0.8123 0.048 Uiso 1 1 calc R . . . .
C24 C 0.6949(5) 0.2548(4) 0.9006(4) 0.102(2) Uani 1 1 d . . . . .
H24A H 0.6302 0.2619 0.9069 0.154 Uiso 1 1 calc GR . . . .
H24B H 0.7504 0.2784 0.9509 0.154 Uiso 1 1 calc GR . . . .
H24C H 0.7082 0.1988 0.8982 0.154 Uiso 1 1 calc GR . . . .
C25 C 0.6730(5) 0.3809(3) 0.8199(5) 0.0902(19) Uani 1 1 d . . . . .
H25A H 0.6767 0.4055 0.7680 0.135 Uiso 1 1 calc GR . . . .
H25B H 0.7265 0.4025 0.8731 0.135 Uiso 1 1 calc GR . . . .
H25C H 0.6059 0.3911 0.8206 0.135 Uiso 1 1 calc GR . . . .
C26 C 0.9150(4) 0.4781(3) 0.7183(3) 0.0483(11) Uani 1 1 d . . . . .
H26 H 0.8995 0.4260 0.7372 0.058 Uiso 1 1 calc R . . . .
C27 C 0.8453(4) 0.5392(3) 0.7350(3) 0.0618(14) Uani 1 1 d . . . . .
H27A H 0.8598 0.5911 0.7178 0.093 Uiso 1 1 calc GR . . . .
H27B H 0.8583 0.5394 0.7975 0.093 Uiso 1 1 calc GR . . . .
H27C H 0.7737 0.5258 0.7003 0.093 Uiso 1 1 calc GR . . . .
C28 C 1.0273(4) 0.4959(3) 0.7724(3) 0.0632(14) Uani 1 1 d . . . . .
H28A H 1.0693 0.4532 0.7657 0.095 Uiso 1 1 calc GR . . . .
H28B H 1.0391 0.5012 0.8344 0.095 Uiso 1 1 calc GR . . . .
H28C H 1.0458 0.5449 0.7518 0.095 Uiso 1 1 calc GR . . . .
C29 C 0.8063(3) 0.3246(2) 0.4319(3) 0.0372(9) Uani 1 1 d . . . . .
H29 H 0.8029 0.2834 0.4734 0.045 Uiso 1 1 calc R . . . .
C30 C 0.8826(4) 0.2976(3) 0.3956(4) 0.0632(14) Uani 1 1 d . . . . .
H30A H 0.8817 0.3337 0.3495 0.095 Uiso 1 1 calc GR . . . .
H30B H 0.8642 0.2450 0.3708 0.095 Uiso 1 1 calc GR . . . .
H30C H 0.9511 0.2966 0.4429 0.095 Uiso 1 1 calc GR . . . .
C31 C 0.6992(3) 0.3325(3) 0.3586(3) 0.0613(14) Uani 1 1 d . . . . .
H31A H 0.7006 0.3712 0.3157 0.092 Uiso 1 1 calc GR . . . .
H31B H 0.6513 0.3494 0.3838 0.092 Uiso 1 1 calc GR . . . .
H31C H 0.6774 0.2819 0.3295 0.092 Uiso 1 1 calc GR . . . .
C32 C 0.5653(3) 0.5309(2) 0.3514(3) 0.0338(9) Uani 1 1 d . . . . .
C33 C 0.6259(3) 0.5894(2) 0.4065(3) 0.0355(9) Uani 1 1 d . . . . .
H33 H 0.6221 0.5995 0.4614 0.043 Uiso 1 1 calc R . . . .
C34 C 0.6912(3) 0.6325(3) 0.3811(3) 0.0465(11) Uani 1 1 d . . . . .
H34 H 0.7315 0.6729 0.4182 0.056 Uiso 1 1 calc R . . . .
C35 C 0.6982(3) 0.6175(3) 0.3026(3) 0.0512(12) Uani 1 1 d . . . . .
C36 C 0.6374(4) 0.5609(3) 0.2474(3) 0.0570(14) Uani 1 1 d . . . . .
H36 H 0.6413 0.5520 0.1924 0.068 Uiso 1 1 calc R . . . .
C37 C 0.5702(4) 0.5163(2) 0.2704(3) 0.0430(11) Uani 1 1 d . . . . .
H37 H 0.5288 0.4771 0.2321 0.052 Uiso 1 1 calc R . . . .
N1 N 0.5032(2) 0.48740(17) 0.3801(2) 0.0311(7) Uani 1 1 d . . . . .
N2 N 0.6706(2) 0.37168(17) 0.58254(19) 0.0265(7) Uani 1 1 d . . . . .
O1 O 0.4472(2) 0.43364(17) 0.3312(2) 0.0485(8) Uani 1 1 d . . . . .
Pd1 Pd 0.5000 0.5000 0.5000 0.02433(15) Uani 1 2 d S T P . .
C38 C 0.7766(10) 0.6652(7) 0.2841(11) 0.066(2) Uani 0.65 1 d . . . A 1
H38 H 0.7816 0.6558 0.2297 0.079 Uiso 0.65 1 calc R . . A 1
O2 O 0.8337(6) 0.7141(4) 0.3314(6) 0.066(2) Uani 0.65 1 d . . . A 1
O2B O 0.8347(13) 0.6846(9) 0.3060(13) 0.066(2) Uani 0.35 1 d . . . A 2
C38B C 0.7652(18) 0.6447(15) 0.266(2) 0.066(2) Uani 0.35 1 d . . . A 2
H38B H 0.7538 0.6303 0.2078 0.079 Uiso 0.35 1 calc R . . A 2

loop_
_atom_site_aniso_label
_atom_site_aniso_U_11
_atom_site_aniso_U_22
_atom_site_aniso_U_33
_atom_site_aniso_U_23
_atom_site_aniso_U_13
_atom_site_aniso_U_12
C1 0.0326(19) 0.0240(19) 0.031(2) -0.0021(16) 0.0169(17) -0.0076(16)
C2 0.0310(18) 0.0184(18) 0.028(2) -0.0005(15) 0.0090(16) 0.0028(14)
C3 0.0311(18) 0.0251(19) 0.027(2) -0.0015(16) 0.0092(16) -0.0007(15)
C4 0.0318(19) 0.0215(19) 0.033(2) 0.0064(16) 0.0071(17) 0.0025(15)
C5 0.032(2) 0.028(2) 0.040(2) 0.0018(18) 0.0122(18) 0.0067(16)
C6 0.0297(18) 0.027(2) 0.036(2) -0.0020(17) 0.0126(18) 0.0024(15)
C7 0.0331(19) 0.0201(18) 0.033(2) -0.0033(16) 0.0158(17) -0.0008(15)
C8 0.0270(18) 0.0228(19) 0.035(2) 0.0043(16) 0.0144(17) 0.0050(14)
C9 0.036(2) 0.0288(19) 0.033(2) 0.0003(17) 0.0131(18) 0.0015(17)
C10 0.035(2) 0.028(2) 0.055(3) 0.002(2) 0.016(2) -0.0025(17)
C11 0.035(2) 0.037(2) 0.053(3) 0.015(2) 0.020(2) -0.0002(19)
C12 0.035(2) 0.042(2) 0.045(3) 0.009(2) 0.021(2) 0.0050(19)
C13 0.0250(17) 0.035(2) 0.033(2) -0.0036(17) 0.0119(17) -0.0013(15)
C14 0.0307(18) 0.0241(19) 0.037(2) 0.0109(17) 0.0099(18) 0.0024(15)
C15 0.0326(19) 0.035(2) 0.036(2) 0.0160(19) 0.0110(18) 0.0099(17)
C16 0.041(2) 0.047(3) 0.055(3) 0.020(2) 0.025(2) 0.009(2)
C17 0.028(2) 0.056(3) 0.075(4) 0.030(3) 0.015(2) 0.002(2)
C18 0.033(2) 0.048(3) 0.059(3) 0.018(2) 0.003(2) -0.0078(19)
C19 0.036(2) 0.037(2) 0.037(2) 0.0134(19) 0.0026(19) -0.0014(18)
C20 0.054(3) 0.050(3) 0.041(3) -0.001(2) 0.003(2) -0.014(2)
C21 0.171(7) 0.073(5) 0.079(5) -0.012(4) 0.064(5) -0.005(5)
C22 0.081(4) 0.140(7) 0.033(3) 0.011(4) -0.001(3) -0.018(4)
C23 0.043(2) 0.039(2) 0.041(3) 0.0029(19) 0.020(2) 0.0034(19)
C24 0.134(6) 0.112(6) 0.038(3) 0.015(3) 0.010(4) -0.054(5)
C25 0.099(5) 0.050(4) 0.093(5) -0.009(3) 0.008(4) -0.005(3)
C26 0.071(3) 0.033(2) 0.042(3) -0.005(2) 0.024(3) -0.008(2)
C27 0.084(4) 0.056(3) 0.061(3) -0.024(3) 0.045(3) -0.017(3)
C28 0.073(4) 0.060(3) 0.042(3) -0.001(2) 0.009(3) 0.009(3)
C29 0.040(2) 0.038(2) 0.037(2) 0.0010(19) 0.0190(19) 0.0020(18)
C30 0.053(3) 0.060(3) 0.087(4) -0.024(3) 0.039(3) 0.000(2)
C31 0.043(2) 0.066(3) 0.065(3) -0.027(3) 0.012(2) -0.002(2)
C32 0.035(2) 0.031(2) 0.040(2) 0.0097(19) 0.0199(19) 0.0081(17)
C33 0.0316(19) 0.033(2) 0.046(2) 0.0113(19) 0.0192(19) 0.0043(17)
C34 0.033(2) 0.048(3) 0.057(3) 0.019(2) 0.017(2) 0.0071(19)
C35 0.042(2) 0.058(3) 0.061(3) 0.032(3) 0.028(2) 0.013(2)
C36 0.069(3) 0.073(4) 0.046(3) 0.029(3) 0.042(3) 0.035(3)
C37 0.052(3) 0.046(3) 0.034(2) 0.0033(19) 0.020(2) 0.0094(19)
N1 0.0293(16) 0.0323(19) 0.0294(18) -0.0031(14) 0.0093(14) -0.0018(13)
N2 0.0270(15) 0.0227(16) 0.0278(17) 0.0026(13) 0.0090(14) 0.0039(13)
O1 0.0567(18) 0.0390(18) 0.0475(19) -0.0126(15) 0.0185(16) -0.0120(14)
Pd1 0.0233(2) 0.0202(2) 0.0291(2) 0.00174(17) 0.01003(17) 0.00107(15)
C38 0.050(2) 0.067(6) 0.092(6) 0.028(4) 0.040(3) 0.001(3)
O2 0.050(2) 0.067(6) 0.092(6) 0.028(4) 0.040(3) 0.001(3)
O2B 0.050(2) 0.067(6) 0.092(6) 0.028(4) 0.040(3) 0.001(3)
C38B 0.050(2) 0.067(6) 0.092(6) 0.028(4) 0.040(3) 0.001(3)

loop_
_atom_type_symbol
_atom_type_description
_atom_type_scat_dispersion_real
_atom_type_scat_dispersion_imag
_atom_type_scat_source
C C 0.0033 0.0016 'International Tables Vol C Tables 4.2.6.8 and 6.1.1.4'
H H 0.0000 0.0000 'International Tables Vol C Tables 4.2.6.8 and 6.1.1.4'
N N 0.0061 0.0033 'International Tables Vol C Tables 4.2.6.8 and 6.1.1.4'
O O 0.0106 0.0060 'International Tables Vol C Tables 4.2.6.8 and 6.1.1.4'
Pd Pd -0.9988 1.0072 'International Tables Vol C Tables 4.2.6.8 and 6.1.1.4'

loop_
_geom_angle_atom_site_label_1
_geom_angle_atom_site_label_2
_geom_angle_atom_site_label_3
_geom_angle
_geom_angle_site_symmetry_1
_geom_angle_site_symmetry_3
N2 C1 Pd1 177.8(3) . .
C3 C2 N2 118.3(3) . .
C7 C2 C3 123.6(3) . .
C7 C2 N2 118.1(3) . .
C2 C3 C14 121.5(3) . .
C4 C3 C2 116.7(3) . .
C4 C3 C14 121.7(3) . .
C3 C4 H4 119.4 . .
C5 C4 C3 121.3(3) . .
C5 C4 H4 119.4 . .
C4 C5 H5 119.6 . .
C6 C5 C4 120.7(3) . .
C6 C5 H5 119.6 . .
C5 C6 H6 119.7 . .
C5 C6 C7 120.6(3) . .
C7 C6 H6 119.7 . .
C2 C7 C6 117.1(3) . .
C2 C7 C8 121.2(3) . .
C6 C7 C8 121.7(3) . .
C9 C8 C7 119.6(3) . .
C9 C8 C13 120.7(3) . .
C13 C8 C7 119.6(3) . .
C8 C9 C26 121.6(3) . .
C10 C9 C8 118.3(4) . .
C10 C9 C26 120.0(4) . .
C9 C10 H10 119.2 . .
C11 C10 C9 121.5(4) . .
C11 C10 H10 119.2 . .
C10 C11 H11 120.5 . .
C12 C11 C10 119.0(4) . .
C12 C11 H11 120.5 . .
C11 C12 H12 118.9 . .
C11 C12 C13 122.2(4) . .
C13 C12 H12 118.9 . .
C8 C13 C29 121.3(3) . .
C12 C13 C8 118.1(4) . .
C12 C13 C29 120.5(3) . .
C15 C14 C3 119.1(3) . .
C19 C14 C3 118.8(3) . .
C19 C14 C15 122.1(3) . .
C14 C15 C23 121.4(3) . .
C16 C15 C14 117.3(4) . .
C16 C15 C23 121.2(4) . .
C15 C16 H16 119.7 . .
C17 C16 C15 120.7(4) . .
C17 C16 H16 119.7 . .
C16 C17 H17 119.4 . .
C18 C17 C16 121.2(4) . .
C18 C17 H17 119.4 . .
C17 C18 H18 119.7 . .
C17 C18 C19 120.7(5) . .
C19 C18 H18 119.7 . .
C14 C19 C20 121.6(3) . .
C18 C19 C14 118.0(4) . .
C18 C19 C20 120.4(4) . .
C19 C20 H20 106.1 . .
C21 C20 C19 110.9(4) . .
C21 C20 H20 106.1 . .
C22 C20 C19 114.5(4) . .
C22 C20 H20 106.1 . .
C22 C20 C21 112.4(5) . .
C20 C21 H21A 109.5 . .
C20 C21 H21B 109.5 . .
C20 C21 H21C 109.5 . .
H21A C21 H21B 109.5 . .
H21A C21 H21C 109.5 . .
H21B C21 H21C 109.5 . .
C20 C22 H22A 109.5 . .
C20 C22 H22B 109.5 . .
C20 C22 H22C 109.5 . .
H22A C22 H22B 109.5 . .
H22A C22 H22C 109.5 . .
H22B C22 H22C 109.5 . .
C15 C23 H23 107.4 . .
C15 C23 C24 111.5(4) . .
C15 C23 C25 111.9(4) . .
C24 C23 H23 107.4 . .
C25 C23 H23 107.4 . .
C25 C23 C24 110.9(5) . .
C23 C24 H24A 109.5 . .
C23 C24 H24B 109.5 . .
C23 C24 H24C 109.5 . .
H24A C24 H24B 109.5 . .
H24A C24 H24C 109.5 . .
H24B C24 H24C 109.5 . .
C23 C25 H25A 109.5 . .
C23 C25 H25B 109.5 . .
C23 C25 H25C 109.5 . .
H25A C25 H25B 109.5 . .
H25A C25 H25C 109.5 . .
H25B C25 H25C 109.5 . .
C9 C26 H26 107.9 . .
C9 C26 C27 110.9(4) . .
C9 C26 C28 111.0(4) . .
C27 C26 H26 107.9 . .
C28 C26 H26 107.9 . .
C28 C26 C27 111.2(4) . .
C26 C27 H27A 109.5 . .
C26 C27 H27B 109.5 . .
C26 C27 H27C 109.5 . .
H27A C27 H27B 109.5 . .
H27A C27 H27C 109.5 . .
H27B C27 H27C 109.5 . .
C26 C28 H28A 109.5 . .
C26 C28 H28B 109.5 . .
C26 C28 H28C 109.5 . .
H28A C28 H28B 109.5 . .
H28A C28 H28C 109.5 . .
H28B C28 H28C 109.5 . .
C13 C29 H29 107.5 . .
C13 C29 C31 111.7(3) . .
C30 C29 C13 111.3(3) . .
C30 C29 H29 107.5 . .
C30 C29 C31 111.1(4) . .
C31 C29 H29 107.5 . .
C29 C30 H30A 109.5 . .
C29 C30 H30B 109.5 . .
C29 C30 H30C 109.5 . .
H30A C30 H30B 109.5 . .
H30A C30 H30C 109.5 . .
H30B C30 H30C 109.5 . .
C29 C31 H31A 109.5 . .
C29 C31 H31B 109.5 . .
C29 C31 H31C 109.5 . .
H31A C31 H31B 109.5 . .
H31A C31 H31C 109.5 . .
H31B C31 H31C 109.5 . .
C37 C32 C33 120.1(4) . .
N1 C32 C33 118.2(3) . .
N1 C32 C37 121.7(4) . .
C32 C33 H33 120.1 . .
C34 C33 C32 119.8(4) . .
C34 C33 H33 120.1 . .
C33 C34 H34 119.8 . .
C35 C34 C33 120.5(5) . .
C35 C34 H34 119.8 . .
C34 C35 C36 119.9(4) . .
C34 C35 C38 115.7(7) . .
C34 C35 C38B 132.2(13) . .
C36 C35 C38 124.4(7) . .
C36 C35 C38B 107.7(12) . .
C35 C36 H36 119.3 . .
C35 C36 C37 121.5(4) . .
C37 C36 H36 119.3 . .
C32 C37 H37 120.9 . .
C36 C37 C32 118.2(4) . .
C36 C37 H37 120.9 . .
C32 N1 Pd1 123.7(3) . .
O1 N1 C32 119.5(3) . .
O1 N1 Pd1 116.6(2) . .
C1 N2 C2 177.0(4) . .
C1 Pd1 C1 180.00(14) 3_666 .
C1 Pd1 N1 91.18(13) 3_666 3_666
C1 Pd1 N1 88.82(13) . 3_666
C1 Pd1 N1 91.18(13) . .
C1 Pd1 N1 88.82(13) 3_666 .
N1 Pd1 N1 180.00(17) . 3_666
C35 C38 H38 116.5 . .
O2 C38 C35 127.0(12) . .
O2 C38 H38 116.5 . .
C35 C38B H38B 119.3 . .
O2B C38B C35 121(2) . .
O2B C38B H38B 119.3 . .

loop_
_geom_bond_atom_site_label_1
_geom_bond_atom_site_label_2
_geom_bond_distance
_geom_bond_site_symmetry_2
C1 N2 1.150(4) .
C1 Pd1 2.007(4) .
C2 C3 1.401(5) .
C2 C7 1.395(4) .
C2 N2 1.403(4) .
C3 C4 1.387(5) .
C3 C14 1.502(5) .
C4 H4 0.9500 .
C4 C5 1.385(5) .
C5 H5 0.9500 .
C5 C6 1.378(5) .
C6 H6 0.9500 .
C6 C7 1.400(5) .
C7 C8 1.490(5) .
C8 C9 1.395(5) .
C8 C13 1.406(5) .
C9 C10 1.393(6) .
C9 C26 1.523(6) .
C10 H10 0.9500 .
C10 C11 1.379(6) .
C11 H11 0.9500 .
C11 C12 1.368(6) .
C12 H12 0.9500 .
C12 C13 1.382(5) .
C13 C29 1.523(5) .
C14 C15 1.412(5) .
C14 C19 1.404(6) .
C15 C16 1.397(5) .
C15 C23 1.492(6) .
C16 H16 0.9500 .
C16 C17 1.380(7) .
C17 H17 0.9500 .
C17 C18 1.376(7) .
C18 H18 0.9500 .
C18 C19 1.389(5) .
C19 C20 1.527(6) .
C20 H20 1.0000 .
C20 C21 1.524(7) .
C20 C22 1.502(7) .
C21 H21A 0.9800 .
C21 H21B 0.9800 .
C21 H21C 0.9800 .
C22 H22A 0.9800 .
C22 H22B 0.9800 .
C22 H22C 0.9800 .
C23 H23 1.0000 .
C23 C24 1.514(6) .
C23 C25 1.512(7) .
C24 H24A 0.9800 .
C24 H24B 0.9800 .
C24 H24C 0.9800 .
C25 H25A 0.9800 .
C25 H25B 0.9800 .
C25 H25C 0.9800 .
C26 H26 1.0000 .
C26 C27 1.543(6) .
C26 C28 1.524(7) .
C27 H27A 0.9800 .
C27 H27B 0.9800 .
C27 H27C 0.9800 .
C28 H28A 0.9800 .
C28 H28B 0.9800 .
C28 H28C 0.9800 .
C29 H29 1.0000 .
C29 C30 1.517(5) .
C29 C31 1.531(6) .
C30 H30A 0.9800 .
C30 H30B 0.9800 .
C30 H30C 0.9800 .
C31 H31A 0.9800 .
C31 H31B 0.9800 .
C31 H31C 0.9800 .
C32 C33 1.399(6) .
C32 C37 1.397(5) .
C32 N1 1.383(5) .
C33 H33 0.9500 .
C33 C34 1.384(5) .
C34 H34 0.9500 .
C34 C35 1.373(6) .
C35 C36 1.375(7) .
C35 C38 1.515(12) .
C35 C38B 1.40(2) .
C36 H36 0.9500 .
C36 C37 1.396(6) .
C37 H37 0.9500 .
N1 O1 1.275(4) .
N1 Pd1 2.023(3) .
Pd1 C1 2.007(4) 3_666
Pd1 N1 2.023(3) 3_666
C38 H38 0.9500 .
C38 O2 1.212(12) .
O2B C38B 1.17(2) .
C38B H38B 0.9500 .

loop_
_geom_torsion_atom_site_label_1
_geom_torsion_atom_site_label_2
_geom_torsion_atom_site_label_3
_geom_torsion_atom_site_label_4
_geom_torsion
C2 C3 C4 C5 0.7(5)
C2 C3 C14 C15 -100.0(4)
C2 C3 C14 C19 81.9(5)
C2 C7 C8 C9 88.6(4)
C2 C7 C8 C13 -90.3(4)
C3 C2 C7 C6 -1.4(5)
C3 C2 C7 C8 179.8(3)
C3 C4 C5 C6 -1.1(6)
C3 C14 C15 C16 -178.2(3)
C3 C14 C15 C23 1.0(5)
C3 C14 C19 C18 176.5(4)
C3 C14 C19 C20 -1.1(6)
C4 C3 C14 C15 82.4(5)
C4 C3 C14 C19 -95.8(4)
C4 C5 C6 C7 0.3(6)
C5 C6 C7 C2 0.9(5)
C5 C6 C7 C8 179.7(3)
C6 C7 C8 C9 -90.2(4)
C6 C7 C8 C13 90.9(4)
C7 C2 C3 C4 0.6(5)
C7 C2 C3 C14 -177.2(3)
C7 C8 C9 C10 179.9(3)
C7 C8 C9 C26 1.6(5)
C7 C8 C13 C12 179.3(3)
C7 C8 C13 C29 -1.7(5)
C8 C9 C10 C11 0.8(6)
C8 C9 C26 C27 -119.9(4)
C8 C9 C26 C28 115.9(4)
C8 C13 C29 C30 -118.5(4)
C8 C13 C29 C31 116.7(4)
C9 C8 C13 C12 0.5(5)
C9 C8 C13 C29 179.5(3)
C9 C10 C11 C12 0.3(6)
C10 C9 C26 C27 61.8(5)
C10 C9 C26 C28 -62.4(5)
C10 C11 C12 C13 -1.1(6)
C11 C12 C13 C8 0.7(5)
C11 C12 C13 C29 -178.3(3)
C12 C13 C29 C30 60.4(5)
C12 C13 C29 C31 -64.4(4)
C13 C8 C9 C10 -1.3(5)
C13 C8 C9 C26 -179.6(3)
C14 C3 C4 C5 178.5(3)
C14 C15 C16 C17 1.4(6)
C14 C15 C23 C24 -133.9(5)
C14 C15 C23 C25 101.2(5)
C14 C19 C20 C21 94.1(6)
C14 C19 C20 C22 -137.4(5)
C15 C14 C19 C18 -1.6(6)
C15 C14 C19 C20 -179.2(4)
C15 C16 C17 C18 -0.9(7)
C16 C15 C23 C24 45.3(6)
C16 C15 C23 C25 -79.6(5)
C16 C17 C18 C19 -0.9(7)
C17 C18 C19 C14 2.1(6)
C17 C18 C19 C20 179.7(4)
C18 C19 C20 C21 -83.5(6)
C18 C19 C20 C22 45.0(6)
C19 C14 C15 C16 -0.1(5)
C19 C14 C15 C23 179.1(4)
C23 C15 C16 C17 -177.8(4)
C26 C9 C10 C11 179.2(4)
C32 C33 C34 C35 -1.0(6)
C33 C32 C37 C36 0.7(6)
C33 C32 N1 O1 -180.0(3)
C33 C32 N1 Pd1 -3.2(5)
C33 C34 C35 C36 2.2(6)
C33 C34 C35 C38 -176.6(7)
C33 C34 C35 C38B -171.1(17)
C34 C35 C36 C37 -1.9(7)
C34 C35 C38 O2 0.8(16)
C34 C35 C38B O2B 5(3)
C35 C36 C37 C32 0.5(6)
C36 C35 C38 O2 -178.0(9)
C36 C35 C38B O2B -168.7(18)
C37 C32 C33 C34 -0.5(6)
C37 C32 N1 O1 -1.4(5)
C37 C32 N1 Pd1 175.4(3)
N1 C32 C33 C34 178.1(3)
N1 C32 C37 C36 -177.8(4)
N2 C2 C3 C4 179.9(3)
N2 C2 C3 C14 2.1(5)
N2 C2 C7 C6 179.3(3)
N2 C2 C7 C8 0.4(5)
C38 C35 C36 C37 176.8(8)
C38B C35 C36 C37 172.8(13)

loop_
_platon_squeeze_void_nr
_platon_squeeze_void_average_x
_platon_squeeze_void_average_y
_platon_squeeze_void_average_z
_platon_squeeze_void_volume
_platon_squeeze_void_count_electrons
_platon_squeeze_void_content
1 0.000 1.000 0.500 291 28 ' '
2 0.500 0.500 1.000 291 28 ' '
